data_2300377
loop_
_publ_author_name
'Wood, Ian G.'
'Ahmed, Jabraan'
'Dobson, David P.'
'Vo\<cadlo, Lidunka'

_publ_section_title
;
 High-pressure phase transitions and equations of state in NiSi. III. A
 new high-pressure phase of NiSi
;
_journal_coeditor_code ks5332
_journal_issue 1
_journal_name_full 'Journal of Applied Crystallography'
_journal_page_first 14
_journal_page_last 24
_journal_paper_doi 10.1107/S0021889812047085
_journal_volume 46
_journal_year 2013
_chemical_formula_sum 'Ni Si'
_chemical_formula_weight 86.79
_chemical_name_systematic ' ?'
_space_group_IT_number 59
_symmetry_cell_setting orthorhombic
_symmetry_space_group_name_Hall '-P 2ab 2a'
_symmetry_space_group_name_H-M 'P m m n :2'
_cell_angle_alpha 90.0
_cell_angle_beta 90.0
_cell_angle_gamma 90.0
_cell_formula_units_Z 2
_cell_length_a 3.27350(15)
_cell_length_b 3.02662(12)
_cell_length_c 4.69776(6)
_cell_volume 46.544(3)
_pd_block_id 2012-07-25T10:11|XU1279_R2_phase3|Ian_G_Wood||
_pd_phase_name 'Pmmn phase'
_cod_data_source_file ks5332.cif
_cod_data_source_block XU1279_R2_phase_3
_cod_depositor_comments
;
The following automatic conversions were performed:

'_geom_bond_publ_flag' value 'N' changed to 'n' according to
/home/saulius/struct/CIF-dictionaries/cif_core.dic dictionary named
'cif_core.dic' version 2.4.2 from 2011-04-26 (28
times).

'_geom_angle_publ_flag' value 'N' changed to 'n' according
to /home/saulius/struct/CIF-dictionaries/cif_core.dic dictionary
named 'cif_core.dic' version 2.4.2 from 2011-04-26 (30 times).

Automatic conversion script
Id: cif_fix_values 1891 2012-01-12 08:04:46Z andrius 
;
_cod_original_cell_volume 46.5440(10)
_cod_original_sg_symbol_H-M 'P m m n'
_cod_database_code 2300377

loop_
_symmetry_equiv_pos_site_id
_symmetry_equiv_pos_as_xyz
1 +x,+y,+z
2 -x+1/2,+y,+z
3 +x,-y+1/2,+z
4 -x+1/2,-y+1/2,+z
-1 -x,-y,-z
-2 +x+1/2,-y,-z
-3 -x,+y+1/2,-z
-4 +x+1/2,+y+1/2,-z

loop_
_atom_site_type_symbol
_atom_site_label
_atom_site_fract_x
_atom_site_fract_y
_atom_site_fract_z
_atom_site_occupancy
_atom_site_thermal_displace_type
_atom_site_U_iso_or_equiv
_atom_site_symmetry_multiplicity
Ni NI1 0.25 0.25 0.34422(19) 1.0 Uiso 0.0200(9) 2
Si SI2 0.25 0.25 0.8423(9) 1.0 Uiso 0.0200(9) 2

loop_
_atom_type_symbol
_atom_type_number_in_cell
Ni 2.0
Si 2.0

loop_
_geom_angle_atom_site_label_1
_geom_angle_atom_site_label_2
_geom_angle_atom_site_label_3
_geom_angle
_geom_angle_site_symmetry_1
_geom_angle_site_symmetry_3
_geom_angle_publ_flag
SI2 NI1 SI2 180.0 1_554 1_555 n
SI2 NI1 SI2 68.54(8) 1_554 -1_556 n
SI2 NI1 SI2 68.54(8) 1_554 -1_566 n
SI2 NI1 SI2 68.54(8) 1_554 -1_656 n
SI2 NI1 SI2 68.54(8) 1_554 -1_666 n
SI2 NI1 SI2 111.46(8) 1_555 -1_556 n
SI2 NI1 SI2 111.46(8) 1_555 -1_566 n
SI2 NI1 SI2 111.46(8) 1_555 -1_656 n
SI2 NI1 SI2 111.46(8) 1_555 -1_666 n
SI2 NI1 SI2 78.37(5) -1_556 -1_566 n
SI2 NI1 SI2 86.22(6) -1_556 -1_656 n
SI2 NI1 SI2 137.09(17) -1_556 -1_666 n
SI2 NI1 SI2 137.09(17) -1_566 -1_656 n
SI2 NI1 SI2 86.22(6) -1_566 -1_666 n
SI2 NI1 SI2 78.37(5) -1_656 -1_666 n
NI1 SI2 NI1 180.0 1_555 1_556 n
NI1 SI2 NI1 68.54(8) 1_555 -1_556 n
NI1 SI2 NI1 68.54(8) 1_555 -1_566 n
NI1 SI2 NI1 68.54(8) 1_555 -1_656 n
NI1 SI2 NI1 68.54(8) 1_555 -1_666 n
NI1 SI2 NI1 111.46(8) 1_556 -1_556 n
NI1 SI2 NI1 111.46(8) 1_556 -1_566 n
NI1 SI2 NI1 111.46(8) 1_556 -1_656 n
NI1 SI2 NI1 111.46(8) 1_556 -1_666 n
NI1 SI2 NI1 78.37(5) -1_556 -1_566 n
NI1 SI2 NI1 86.22(6) -1_556 -1_656 n
NI1 SI2 NI1 137.09(17) -1_556 -1_666 n
NI1 SI2 NI1 137.09(17) -1_566 -1_656 n
NI1 SI2 NI1 86.22(6) -1_566 -1_666 n
NI1 SI2 NI1 78.37(5) -1_656 -1_666 n

loop_
_geom_bond_atom_site_label_1
_geom_bond_atom_site_label_2
_geom_bond_distance
_geom_bond_site_symmetry_2
_geom_bond_publ_flag
NI1 NI1 3.27350(15) 1_455 n
NI1 NI1 3.02662(12) 1_545 n
NI1 NI1 3.02662(12) 1_565 n
NI1 NI1 3.27350(15) 1_655 n
NI1 NI1 2.6667(10) -1_556 n
NI1 NI1 2.6667(10) -1_566 n
NI1 NI1 2.6667(10) -1_656 n
NI1 NI1 2.6667(10) -1_666 n
NI1 SI2 2.358(4) 1_554 n
NI1 SI2 2.340(4) 1_555 n
NI1 SI2 2.3951(14) -1_556 n
NI1 SI2 2.3951(14) -1_566 n
NI1 SI2 2.3951(14) -1_656 n
NI1 SI2 2.3951(14) -1_666 n
SI2 NI1 2.340(4) 1_555 n
SI2 NI1 2.358(4) 1_556 n
SI2 NI1 2.3951(14) -1_556 n
SI2 NI1 2.3951(14) -1_566 n
SI2 NI1 2.3951(14) -1_656 n
SI2 NI1 2.3951(14) -1_666 n
SI2 SI2 3.27350(15) 1_455 n
SI2 SI2 3.02662(12) 1_545 n
SI2 SI2 3.02662(12) 1_565 n
SI2 SI2 3.27350(15) 1_655 n
SI2 SI2 2.677(4) -1_557 n
SI2 SI2 2.677(4) -1_567 n
SI2 SI2 2.677(4) -1_657 n
SI2 SI2 2.677(4) -1_667 n

loop_
_pd_block_diffractogram_id
2012-07-25T10:11|XU1279_R2_H_01|Ian_G_Wood|PANalytical_X'Pert_Pro
